data_7055758
loop_
_publ_author_name
'Ingole, Tukaram S.'
'Kotmale, Amol S.'
'Gawade, Rupesh L.'
'Gonnade, Rajesh G.'
'Rajamohanan, Pattuparambil R.'
'Sanjayan, Gangadhar J.'

_publ_section_title
;
 3-Aminothiophenecarboxylic acid (3-Atc)-induced folding in peptides
;
_journal_issue 11
_journal_name_full 'New J. Chem.'
_journal_page_first 9205
_journal_paper_doi 10.1039/C6NJ01667G
_journal_volume 40
_journal_year 2016
_chemical_absolute_configuration rmad
_chemical_formula_moiety 'C24 H29 N3 O6 S'
_chemical_formula_sum 'C24 H29 N3 O6 S'
_chemical_formula_weight 487.56
_chemical_name_systematic
; 
 ? 
;
_space_group_IT_number 19
_symmetry_cell_setting orthorhombic
_symmetry_space_group_name_Hall 'P 2ac 2ab'
_symmetry_space_group_name_H-M 'P 21 21 21'
_atom_sites_solution_hydrogens geom
_atom_sites_solution_primary direct
_atom_sites_solution_secondary difmap
_audit_creation_method SHELXL-97
_audit_update_record
;
2015-11-09 deposited with the CCDC.
2016-09-12 downloaded from the CCDC.
;
_cell_angle_alpha 90.00
_cell_angle_beta 90.00
_cell_angle_gamma 90.00
_cell_formula_units_Z 4
_cell_length_a 8.8665(3)
_cell_length_b 12.6487(5)
_cell_length_c 21.9234(9)
_cell_measurement_reflns_used 9866
_cell_measurement_temperature 150(2)
_cell_measurement_theta_max 30.73
_cell_measurement_theta_min 2.46
_cell_volume 2458.70(16)
_computing_cell_refinement 'Bruker SAINT'
_computing_data_collection 'Bruker APEX2'
_computing_data_reduction 'Bruker SAINT'
_computing_molecular_graphics 'Bruker SHELXTL'
_computing_publication_material 'Bruker SHELXTL'
_computing_structure_refinement 'SHELXL-97 (Sheldrick, 2008)'
_computing_structure_solution 'SHELXS-97 (Sheldrick, 2008)'
_diffrn_ambient_temperature 150(2)
_diffrn_measured_fraction_theta_full 1.000
_diffrn_measured_fraction_theta_max 1.000
_diffrn_measurement_device_type 'Bruker APEX-II CCD'
_diffrn_measurement_method '\f and \w scans'
_diffrn_radiation_monochromator graphite
_diffrn_radiation_source 'fine-focus sealed tube'
_diffrn_radiation_type MoK\a
_diffrn_radiation_wavelength 0.71073
_diffrn_reflns_av_R_equivalents 0.0292
_diffrn_reflns_av_sigmaI/netI 0.0149
_diffrn_reflns_limit_h_max 10
_diffrn_reflns_limit_h_min -10
_diffrn_reflns_limit_k_max 15
_diffrn_reflns_limit_k_min -15
_diffrn_reflns_limit_l_max 26
_diffrn_reflns_limit_l_min -23
_diffrn_reflns_number 41420
_diffrn_reflns_theta_full 24.99
_diffrn_reflns_theta_max 24.99
_diffrn_reflns_theta_min 1.86
_exptl_absorpt_coefficient_mu 0.176
_exptl_absorpt_correction_T_max 0.9826
_exptl_absorpt_correction_T_min 0.9459
_exptl_absorpt_correction_type multi-scan
_exptl_absorpt_process_details SADABS,(BRUKER,2006)
_exptl_crystal_colour colourless
_exptl_crystal_density_diffrn 1.317
_exptl_crystal_density_method 'not measured'
_exptl_crystal_description plate
_exptl_crystal_F_000 1032
_exptl_crystal_size_max 0.32
_exptl_crystal_size_mid 0.25
_exptl_crystal_size_min 0.10
_refine_diff_density_max 0.218
_refine_diff_density_min -0.177
_refine_diff_density_rms 0.030
_refine_ls_abs_structure_details 'Flack H D (1983), Acta Cryst. A39, 876-881'
_refine_ls_abs_structure_Flack 0.01(7)
_refine_ls_extinction_coef 0.0079(7)
_refine_ls_extinction_expression Fc^*^=kFc[1+0.001xFc^2^\l^3^/sin(2\q)]^-1/4^
_refine_ls_extinction_method SHELXL
_refine_ls_goodness_of_fit_ref 1.067
_refine_ls_hydrogen_treatment constr
_refine_ls_matrix_type full
_refine_ls_number_parameters 311
_refine_ls_number_reflns 4322
_refine_ls_number_restraints 0
_refine_ls_restrained_S_all 1.067
_refine_ls_R_factor_all 0.0330
_refine_ls_R_factor_gt 0.0315
_refine_ls_shift/su_max 0.000
_refine_ls_shift/su_mean 0.000
_refine_ls_structure_factor_coef Fsqd
_refine_ls_weighting_details 'calc w=1/[\s^2^(Fo^2^)+(0.0408P)^2^+0.6059P] where P=(Fo^2^+2Fc^2^)/3'
_refine_ls_weighting_scheme calc
_refine_ls_wR_factor_gt 0.0793
_refine_ls_wR_factor_ref 0.0801
_reflns_number_gt 4152
_reflns_number_total 4322
_reflns_threshold_expression >2sigma(I)
_cod_data_source_file c6nj01667g2.cif
_cod_data_source_block Bgthpobn
_cod_depositor_comments
;
The following automatic conversions were performed:

'_symmetry_cell_setting' value 'Orthorhombic' changed to
'orthorhombic' according to
/usr/data/users/saulius/crontab/automatic-downloads/rss-feeds/RSC/lib/dictionaries/cif_core.dic
dictionary named 'cif_core.dic' version 2.4.2 from 2011-04-26.

'_exptl_absorpt_correction_type' value 'MULTI-SCAN' changed to
'multi-scan' according to
/usr/data/users/saulius/crontab/automatic-downloads/rss-feeds/RSC/lib/dictionaries/cif_core.dic
dictionary named 'cif_core.dic' version 2.4.2 from 2011-04-26.

Automatic conversion script
Id: cif_fix_values 4268 2015-11-12 08:31:59Z antanas 

 Adding full bibliography for 7055758.cif.
;
_cod_original_sg_symbol_H-M 'P2(1)2(1)2(1) '
_cod_database_code 7055758

loop_
_symmetry_equiv_pos_as_xyz
'x, y, z'
'x+1/2, -y+1/2, -z'
'-x, y+1/2, -z+1/2'
'-x+1/2, -y, z+1/2'

loop_
_atom_site_label
_atom_site_type_symbol
_atom_site_fract_x
_atom_site_fract_y
_atom_site_fract_z
_atom_site_U_iso_or_equiv
_atom_site_adp_type
_atom_site_occupancy
_atom_site_symmetry_multiplicity
_atom_site_calc_flag
_atom_site_refinement_flags
S S 0.70331(6) 0.30373(4) 0.11848(3) 0.04634(15) Uani 1 1 d .
O1 O 0.96649(13) 0.85231(9) 0.06384(6) 0.0339(3) Uani 1 1 d .
O2 O 1.20074(13) 0.78728(10) 0.04524(6) 0.0375(3) Uani 1 1 d .
O3 O 1.05040(16) 0.45515(10) -0.05578(7) 0.0445(3) Uani 1 1 d .
O4 O 0.79786(18) 0.61169(10) 0.12161(6) 0.0457(3) Uani 1 1 d .
O5 O 0.88860(17) 0.60821(12) 0.26352(7) 0.0499(4) Uani 1 1 d .
O6 O 0.76374(17) 0.76074(13) 0.27318(8) 0.0591(4) Uani 1 1 d .
N1 N 0.99200(16) 0.72094(10) -0.00086(7) 0.0309(3) Uani 1 1 d .
H1 H 0.8936 0.7277 -0.0043 0.037 Uiso 1 1 calc R
N2 N 0.93367(17) 0.51720(11) 0.02981(6) 0.0299(3) Uani 1 1 d .
H2 H 0.9220 0.5751 0.0516 0.036 Uiso 1 1 calc R
N3 N 0.66077(19) 0.52530(14) 0.19084(7) 0.0428(4) Uani 1 1 d .
C1 C 1.06499(19) 0.78663(13) 0.03684(8) 0.0287(4) Uani 1 1 d .
C2 C 1.0655(2) 0.63972(13) -0.03626(8) 0.0322(4) Uani 1 1 d .
H2A H 1.1757 0.6451 -0.0296 0.039 Uiso 1 1 calc R
H2B H 1.0463 0.6535 -0.0800 0.039 Uiso 1 1 calc R
C3 C 1.01592(19) 0.52715(14) -0.02168(8) 0.0301(4) Uani 1 1 d .
C4 C 0.8650(2) 0.42637(13) 0.05264(8) 0.0296(4) Uani 1 1 d .
C5 C 0.7759(2) 0.42940(14) 0.10459(9) 0.0331(4) Uani 1 1 d .
C6 C 0.7915(3) 0.25260(15) 0.05650(10) 0.0471(5) Uani 1 1 d .
H6 H 0.7833 0.1806 0.0446 0.056 Uiso 1 1 calc R
C7 C 0.8747(2) 0.32471(14) 0.02561(9) 0.0376(4) Uani 1 1 d .
H7 H 0.9324 0.3091 -0.0098 0.045 Uiso 1 1 calc R
C8 C 0.7452(2) 0.52639(15) 0.13952(8) 0.0359(4) Uani 1 1 d .
C9 C 0.6365(2) 0.62627(18) 0.22179(10) 0.0477(5) Uani 1 1 d .
H9 H 0.6026 0.6814 0.1921 0.057 Uiso 1 1 calc R
C10 C 0.5092(3) 0.5999(3) 0.26741(12) 0.0681(8) Uani 1 1 d .
H10A H 0.5172 0.6441 0.3045 0.082 Uiso 1 1 calc R
H10B H 0.4088 0.6111 0.2487 0.082 Uiso 1 1 calc R
C11 C 0.5336(3) 0.4850(2) 0.28220(11) 0.0639(7) Uani 1 1 d .
H11A H 0.4384 0.4513 0.2956 0.077 Uiso 1 1 calc R
H11B H 0.6101 0.4767 0.3148 0.077 Uiso 1 1 calc R
C12 C 0.5887(2) 0.43673(19) 0.22277(9) 0.0492(5) Uani 1 1 d .
H12A H 0.6619 0.3792 0.2306 0.059 Uiso 1 1 calc R
H12B H 0.5034 0.4082 0.1987 0.059 Uiso 1 1 calc R
C13 C 0.7792(2) 0.66132(17) 0.25434(8) 0.0423(5) Uani 1 1 d .
C14 C 0.8830(3) 0.8019(2) 0.31325(11) 0.0591(6) Uani 1 1 d .
H14A H 0.9694 0.8277 0.2889 0.071 Uiso 1 1 calc R
H14B H 0.9191 0.7460 0.3413 0.071 Uiso 1 1 calc R
C15 C 0.8130(2) 0.89068(15) 0.34835(8) 0.0366(4) Uani 1 1 d .
C16 C 0.7178(3) 0.86633(19) 0.39552(9) 0.0526(6) Uani 1 1 d .
H16 H 0.7036 0.7942 0.4062 0.063 Uiso 1 1 calc R
C17 C 0.6440(3) 0.9406(3) 0.42712(13) 0.0776(9) Uani 1 1 d .
H17 H 0.5782 0.9210 0.4594 0.093 Uiso 1 1 calc R
C18 C 0.6636(4) 1.0428(3) 0.41295(17) 0.0921(12) Uani 1 1 d .
H18 H 0.6102 1.0953 0.4352 0.110 Uiso 1 1 calc R
C19 C 0.7606(5) 1.0735(2) 0.36633(19) 0.0968(14) Uani 1 1 d .
H19 H 0.7746 1.1462 0.3569 0.116 Uiso 1 1 calc R
C20 C 0.8383(3) 0.99365(19) 0.33315(11) 0.0603(7) Uani 1 1 d .
H20 H 0.9060 1.0116 0.3012 0.072 Uiso 1 1 calc R
C21 C 1.0173(2) 0.92485(14) 0.11252(8) 0.0334(4) Uani 1 1 d .
C22 C 1.0948(3) 0.86359(17) 0.16303(9) 0.0448(5) Uani 1 1 d .
H22A H 1.0336 0.8019 0.1739 0.067 Uiso 1 1 calc R
H22B H 1.1067 0.9092 0.1989 0.067 Uiso 1 1 calc R
H22C H 1.1943 0.8401 0.1490 0.067 Uiso 1 1 calc R
C23 C 0.8699(2) 0.97045(18) 0.13585(10) 0.0493(5) Uani 1 1 d .
H23A H 0.8145 1.0027 0.1019 0.074 Uiso 1 1 calc R
H23B H 0.8909 1.0243 0.1669 0.074 Uiso 1 1 calc R
H23C H 0.8089 0.9138 0.1538 0.074 Uiso 1 1 calc R
C24 C 1.1172(3) 1.00960(16) 0.08545(9) 0.0438(5) Uani 1 1 d .
H24A H 1.2093 0.9772 0.0693 0.066 Uiso 1 1 calc R
H24B H 1.1438 1.0610 0.1171 0.066 Uiso 1 1 calc R
H24C H 1.0633 1.0455 0.0524 0.066 Uiso 1 1 calc R

loop_
_atom_site_aniso_label
_atom_site_aniso_U_11
_atom_site_aniso_U_22
_atom_site_aniso_U_33
_atom_site_aniso_U_23
_atom_site_aniso_U_13
_atom_site_aniso_U_12
S 0.0476(3) 0.0367(3) 0.0546(3) 0.0066(2) 0.0120(3) -0.0064(2)
O1 0.0231(6) 0.0341(6) 0.0445(7) -0.0110(6) -0.0031(6) 0.0023(5)
O2 0.0212(6) 0.0477(7) 0.0436(7) -0.0069(6) -0.0001(6) 0.0020(6)
O3 0.0509(8) 0.0340(7) 0.0487(8) -0.0124(6) 0.0171(7) -0.0012(6)
O4 0.0646(9) 0.0326(7) 0.0398(7) -0.0055(6) 0.0131(8) 0.0013(7)
O5 0.0447(8) 0.0566(9) 0.0483(9) 0.0002(7) -0.0028(7) 0.0136(7)
O6 0.0515(9) 0.0660(9) 0.0598(9) -0.0280(8) -0.0178(8) 0.0235(8)
N1 0.0212(7) 0.0289(8) 0.0427(8) -0.0039(7) 0.0001(7) 0.0008(6)
N2 0.0341(8) 0.0243(7) 0.0313(7) -0.0060(6) 0.0023(6) -0.0024(6)
N3 0.0385(9) 0.0550(10) 0.0349(9) -0.0043(8) 0.0064(7) 0.0025(8)
C1 0.0252(8) 0.0289(9) 0.0321(9) 0.0034(7) 0.0010(7) -0.0001(7)
C2 0.0292(9) 0.0313(9) 0.0360(9) -0.0025(7) 0.0067(8) -0.0015(7)
C3 0.0240(8) 0.0338(9) 0.0323(9) -0.0049(8) -0.0001(7) 0.0007(7)
C4 0.0268(8) 0.0299(9) 0.0320(9) -0.0027(7) -0.0022(7) -0.0011(7)
C5 0.0311(9) 0.0326(9) 0.0357(10) 0.0027(7) -0.0010(8) -0.0013(7)
C6 0.0501(12) 0.0281(9) 0.0630(13) -0.0033(9) 0.0027(11) -0.0016(9)
C7 0.0391(10) 0.0294(9) 0.0443(11) -0.0059(8) 0.0045(9) -0.0010(8)
C8 0.0360(10) 0.0395(11) 0.0323(9) -0.0020(8) -0.0008(8) 0.0037(8)
C9 0.0449(12) 0.0639(13) 0.0342(11) -0.0117(10) 0.0004(9) 0.0140(10)
C10 0.0355(12) 0.119(2) 0.0499(14) -0.0261(15) 0.0043(11) 0.0103(14)
C11 0.0436(13) 0.105(2) 0.0436(12) -0.0057(13) 0.0134(10) -0.0120(14)
C12 0.0368(11) 0.0757(15) 0.0351(11) -0.0006(10) 0.0042(9) -0.0136(10)
C13 0.0428(12) 0.0553(11) 0.0287(9) -0.0047(9) 0.0059(9) 0.0124(10)
C14 0.0452(12) 0.0794(16) 0.0528(13) -0.0194(12) -0.0104(11) 0.0106(13)
C15 0.0342(10) 0.0456(10) 0.0300(9) -0.0009(8) -0.0063(8) -0.0034(9)
C16 0.0563(14) 0.0643(14) 0.0371(11) 0.0011(10) 0.0031(11) -0.0074(12)
C17 0.0635(17) 0.116(3) 0.0530(15) -0.0336(16) 0.0047(13) 0.0020(17)
C18 0.085(2) 0.104(3) 0.087(2) -0.061(2) -0.0334(19) 0.036(2)
C19 0.140(3) 0.0333(12) 0.117(3) -0.0118(15) -0.078(3) -0.0111(16)
C20 0.0655(16) 0.0593(14) 0.0562(13) 0.0098(12) -0.0200(12) -0.0297(12)
C21 0.0287(9) 0.0362(9) 0.0353(10) -0.0066(8) -0.0035(8) 0.0010(7)
C22 0.0480(12) 0.0481(11) 0.0383(11) 0.0002(9) -0.0009(9) 0.0035(10)
C23 0.0376(11) 0.0503(12) 0.0601(13) -0.0203(10) -0.0005(10) 0.0062(10)
C24 0.0494(12) 0.0394(10) 0.0426(11) -0.0035(9) -0.0024(9) -0.0069(9)

loop_
_atom_type_symbol
_atom_type_description
_atom_type_scat_dispersion_real
_atom_type_scat_dispersion_imag
_atom_type_scat_source
C C 0.0033 0.0016 'International Tables Vol C Tables 4.2.6.8 and 6.1.1.4'
H H 0.0000 0.0000 'International Tables Vol C Tables 4.2.6.8 and 6.1.1.4'
N N 0.0061 0.0033 'International Tables Vol C Tables 4.2.6.8 and 6.1.1.4'
O O 0.0106 0.0060 'International Tables Vol C Tables 4.2.6.8 and 6.1.1.4'
S S 0.1246 0.1234 'International Tables Vol C Tables 4.2.6.8 and 6.1.1.4'

loop_
_geom_angle_atom_site_label_1
_geom_angle_atom_site_label_2
_geom_angle_atom_site_label_3
_geom_angle
C6 S C5 92.16(9)
C1 O1 C21 120.26(13)
C13 O6 C14 116.49(17)
C1 N1 C2 123.74(14)
C1 N1 H1 118.1
C2 N1 H1 118.1
C3 N2 C4 127.84(14)
C3 N2 H2 116.1
C4 N2 H2 116.1
C8 N3 C9 117.32(17)
C8 N3 C12 130.25(18)
C9 N3 C12 112.42(16)
O2 C1 N1 125.13(16)
O2 C1 O1 124.89(16)
N1 C1 O1 109.98(14)
N1 C2 C3 114.94(14)
N1 C2 H2A 108.5
C3 C2 H2A 108.5
N1 C2 H2B 108.5
C3 C2 H2B 108.5
H2A C2 H2B 107.5
O3 C3 N2 125.42(17)
O3 C3 C2 119.83(16)
N2 C3 C2 114.74(14)
C5 C4 N2 121.42(15)
C5 C4 C7 113.74(16)
N2 C4 C7 124.82(16)
C4 C5 C8 123.76(16)
C4 C5 S 109.20(13)
C8 C5 S 126.99(14)
C7 C6 S 113.25(15)
C7 C6 H6 123.4
S C6 H6 123.4
C6 C7 C4 111.64(18)
C6 C7 H7 124.2
C4 C7 H7 124.2
O4 C8 N3 118.76(17)
O4 C8 C5 119.43(16)
N3 C8 C5 121.81(17)
N3 C9 C13 110.52(17)
N3 C9 C10 102.7(2)
C13 C9 C10 111.57(17)
N3 C9 H9 110.6
C13 C9 H9 110.6
C10 C9 H9 110.6
C11 C10 C9 104.0(2)
C11 C10 H10A 110.9
C9 C10 H10A 110.9
C11 C10 H10B 110.9
C9 C10 H10B 110.9
H10A C10 H10B 109.0
C10 C11 C12 104.4(2)
C10 C11 H11A 110.9
C12 C11 H11A 110.9
C10 C11 H11B 110.9
C12 C11 H11B 110.9
H11A C11 H11B 108.9
N3 C12 C11 104.03(19)
N3 C12 H12A 111.0
C11 C12 H12A 111.0
N3 C12 H12B 111.0
C11 C12 H12B 111.0
H12A C12 H12B 109.0
O5 C13 O6 124.2(2)
O5 C13 C9 126.2(2)
O6 C13 C9 109.63(18)
O6 C14 C15 105.96(17)
O6 C14 H14A 110.5
C15 C14 H14A 110.5
O6 C14 H14B 110.5
C15 C14 H14B 110.5
H14A C14 H14B 108.7
C20 C15 C16 120.1(2)
C20 C15 C14 121.5(2)
C16 C15 C14 118.4(2)
C17 C16 C15 122.3(2)
C17 C16 H16 118.9
C15 C16 H16 118.9
C16 C17 C18 119.6(3)
C16 C17 H17 120.2
C18 C17 H17 120.2
C17 C18 C19 121.3(3)
C17 C18 H18 119.3
C19 C18 H18 119.3
C18 C19 C20 118.5(3)
C18 C19 H19 120.8
C20 C19 H19 120.8
C15 C20 C19 118.3(3)
C15 C20 H20 120.9
C19 C20 H20 120.9
O1 C21 C24 109.60(15)
O1 C21 C22 110.38(14)
C24 C21 C22 112.57(17)
O1 C21 C23 102.49(14)
C24 C21 C23 111.55(17)
C22 C21 C23 109.78(17)
C21 C22 H22A 109.5
C21 C22 H22B 109.5
H22A C22 H22B 109.5
C21 C22 H22C 109.5
H22A C22 H22C 109.5
H22B C22 H22C 109.5
C21 C23 H23A 109.5
C21 C23 H23B 109.5
H23A C23 H23B 109.5
C21 C23 H23C 109.5
H23A C23 H23C 109.5
H23B C23 H23C 109.5
C21 C24 H24A 109.5
C21 C24 H24B 109.5
H24A C24 H24B 109.5
C21 C24 H24C 109.5
H24A C24 H24C 109.5
H24B C24 H24C 109.5

loop_
_geom_bond_atom_site_label_1
_geom_bond_atom_site_label_2
_geom_bond_distance
S C6 1.696(2)
S C5 1.7417(18)
O1 C1 1.343(2)
O1 C21 1.478(2)
O2 C1 1.218(2)
O3 C3 1.217(2)
O4 C8 1.239(2)
O5 C13 1.197(2)
O6 C13 1.331(3)
O6 C14 1.470(3)
N1 C1 1.339(2)
N1 C2 1.443(2)
N1 H1 0.8800
N2 C3 1.350(2)
N2 C4 1.393(2)
N2 H2 0.8800
N3 C8 1.352(2)
N3 C9 1.462(3)
N3 C12 1.468(3)
C2 C3 1.524(2)
C2 H2A 0.9900
C2 H2B 0.9900
C4 C5 1.387(3)
C4 C7 1.418(2)
C5 C8 1.471(3)
C6 C7 1.354(3)
C6 H6 0.9500
C7 H7 0.9500
C9 C13 1.519(3)
C9 C10 1.545(3)
C9 H9 1.0000
C10 C11 1.505(4)
C10 H10A 0.9900
C10 H10B 0.9900
C11 C12 1.519(3)
C11 H11A 0.9900
C11 H11B 0.9900
C12 H12A 0.9900
C12 H12B 0.9900
C14 C15 1.496(3)
C14 H14A 0.9900
C14 H14B 0.9900
C15 C20 1.363(3)
C15 C16 1.370(3)
C16 C17 1.338(4)
C16 H16 0.9500
C17 C18 1.341(5)
C17 H17 0.9500
C18 C19 1.391(5)
C18 H18 0.9500
C19 C20 1.423(5)
C19 H19 0.9500
C20 H20 0.9500
C21 C24 1.512(3)
C21 C22 1.516(3)
C21 C23 1.518(3)
C22 H22A 0.9800
C22 H22B 0.9800
C22 H22C 0.9800
C23 H23A 0.9800
C23 H23B 0.9800
C23 H23C 0.9800
C24 H24A 0.9800
C24 H24B 0.9800
C24 H24C 0.9800

loop_
_geom_torsion_atom_site_label_1
_geom_torsion_atom_site_label_2
_geom_torsion_atom_site_label_3
_geom_torsion_atom_site_label_4
_geom_torsion
C2 N1 C1 O2 1.2(3)
C2 N1 C1 O1 -179.22(15)
C21 O1 C1 O2 -6.9(3)
C21 O1 C1 N1 173.45(15)
C1 N1 C2 C3 118.13(18)
C4 N2 C3 O3 -4.0(3)
C4 N2 C3 C2 175.55(17)
N1 C2 C3 O3 167.03(16)
N1 C2 C3 N2 -12.5(2)
C3 N2 C4 C5 -176.08(17)
C3 N2 C4 C7 2.3(3)
N2 C4 C5 C8 0.4(3)
C7 C4 C5 C8 -178.14(17)
N2 C4 C5 S 177.94(14)
C7 C4 C5 S -0.6(2)
C6 S C5 C4 0.05(15)
C6 S C5 C8 177.49(17)
C5 S C6 C7 0.54(18)
S C6 C7 C4 -1.0(2)
C5 C4 C7 C6 1.0(2)
N2 C4 C7 C6 -177.47(18)
C9 N3 C8 O4 0.3(3)
C12 N3 C8 O4 -178.4(2)
C9 N3 C8 C5 -179.62(17)
C12 N3 C8 C5 1.7(3)
C4 C5 C8 O4 1.8(3)
S C5 C8 O4 -175.34(15)
C4 C5 C8 N3 -178.27(17)
S C5 C8 N3 4.6(3)
C8 N3 C9 C13 -73.7(2)
C12 N3 C9 C13 105.3(2)
C8 N3 C9 C10 167.22(17)
C12 N3 C9 C10 -13.9(2)
N3 C9 C10 C11 30.2(2)
C13 C9 C10 C11 -88.2(2)
C9 C10 C11 C12 -35.6(2)
C8 N3 C12 C11 170.9(2)
C9 N3 C12 C11 -7.8(2)
C10 C11 C12 N3 26.9(2)
C14 O6 C13 O5 -6.9(3)
C14 O6 C13 C9 171.43(19)
N3 C9 C13 O5 -12.4(3)
C10 C9 C13 O5 101.2(2)
N3 C9 C13 O6 169.34(17)
C10 C9 C13 O6 -77.1(2)
C13 O6 C14 C15 -156.49(19)
O6 C14 C15 C20 -101.7(2)
O6 C14 C15 C16 76.2(2)
C20 C15 C16 C17 1.7(3)
C14 C15 C16 C17 -176.3(2)
C15 C16 C17 C18 -0.5(4)
C16 C17 C18 C19 -0.7(5)
C17 C18 C19 C20 0.7(4)
C16 C15 C20 C19 -1.6(3)
C14 C15 C20 C19 176.3(2)
C18 C19 C20 C15 0.5(4)
C1 O1 C21 C24 69.5(2)
C1 O1 C21 C22 -55.0(2)
C1 O1 C21 C23 -171.87(16)
